data_7010429
loop_
_publ_author_name
'Rogers, Cerrie W.'
'Patrick, Brian O.'
'Rettig, Steven J.'
'Wolf, Michael O.'

_publ_section_title
;
 Ligand-assisted O-dealkylation of bis(bipyridyl) ruthenium(II)
 phosphine-ether complexes&#x200A;&#x2020;
;
_journal_issue 8
_journal_name_full 'Journal of the Chemical Society, Dalton Transactions'
_journal_page_first 1278
_journal_paper_doi 10.1039/b008931l
_journal_year 2001
_chemical_formula_moiety 'C39 H33 F12 N4 O P3 Ru '
_chemical_formula_sum 'C39 H33 F12 N4 O P3 Ru'
_chemical_formula_weight 995.69
_space_group_IT_number 14
_symmetry_cell_setting monoclinic
_symmetry_Int_Tables_number 14
_symmetry_space_group_name_Hall '-P 2yn'
_symmetry_space_group_name_H-M 'P 1 21/n 1'
_audit_creation_date 2000-03-07
_audit_creation_method 'by teXsan v1.8'
_audit_update_record
;
?
;
_cell_angle_alpha 90
_cell_angle_beta 102.651(2)
_cell_angle_gamma 90
_cell_formula_units_Z 4
_cell_length_a 12.0656(4)
_cell_length_b 20.2301(5)
_cell_length_c 16.9836(6)
_cell_measurement_reflns_used 0
_cell_measurement_temperature 173.2
_cell_measurement_theta_max 0.0
_cell_measurement_theta_min 0.0
_cell_volume 4044.9(2)
_computing_cell_refinement 'd*TREK (MSC, 1996-1998)'
_computing_data_collection 'd*TREK (MSC, 1996-1998)'
_computing_data_reduction 'd*TREK (MSC, 1996-1998)'
_computing_publication_material 'teXsan (MSC, 1992-1997)'
_computing_structure_refinement 'SHELXL-93 (Sheldrick, 1993)'
_computing_structure_solution
;
SIR97 (Altomare, et. al. 1998)
;
_diffrn_ambient_temperature 173.2
_diffrn_detector_area_resol_mean 11.76
_diffrn_measurement_device_type 'Rigaku/ADSC CCD'
_diffrn_measurement_method 'area detector'
_diffrn_orient_matrix_UB_11 0.00000
_diffrn_orient_matrix_UB_12 0.00000
_diffrn_orient_matrix_UB_13 0.00000
_diffrn_orient_matrix_UB_21 0.00000
_diffrn_orient_matrix_UB_22 0.00000
_diffrn_orient_matrix_UB_23 0.00000
_diffrn_orient_matrix_UB_31 0.00000
_diffrn_orient_matrix_UB_32 0.00000
_diffrn_orient_matrix_UB_33 0.00000
_diffrn_radiation_detector CCD
_diffrn_radiation_monochromator graphite
_diffrn_radiation_source 'X-ray tube'
_diffrn_radiation_type 'Mo K\a'
_diffrn_radiation_wavelength 0.7107
_diffrn_reflns_av_R_equivalents 0.03762
_diffrn_reflns_av_sigmaI/netI 0.070
_diffrn_reflns_limit_h_max 15
_diffrn_reflns_limit_h_min -13
_diffrn_reflns_limit_k_max 26
_diffrn_reflns_limit_k_min -25
_diffrn_reflns_limit_l_max 20
_diffrn_reflns_limit_l_min -22
_diffrn_reflns_number 33540
_diffrn_reflns_reduction_process 'Lp corrections applied'
_diffrn_reflns_theta_max 27.98
_diffrn_reflns_theta_min 3.18
_diffrn_standards_decay_% 0.00
_diffrn_standards_interval_count 0
_diffrn_standards_number 0
_exptl_absorpt_coefficient_mu 0.600
_exptl_absorpt_correction_T_max 1.000
_exptl_absorpt_correction_T_min 0.7658
_exptl_absorpt_correction_type multi-scan
_exptl_crystal_colour red
_exptl_crystal_density_diffrn 1.635
_exptl_crystal_density_meas ?
_exptl_crystal_description block
_exptl_crystal_F_000 2000.00
_exptl_crystal_size_max 0.50
_exptl_crystal_size_mid 0.30
_exptl_crystal_size_min 0.15
_refine_diff_density_max 0.69
_refine_diff_density_min -0.52
_refine_ls_extinction_method none
_refine_ls_goodness_of_fit_all 1.466
_refine_ls_goodness_of_fit_ref 1.470
_refine_ls_hydrogen_treatment noref
_refine_ls_matrix_type full
_refine_ls_number_constraints 0
_refine_ls_number_parameters 595
_refine_ls_number_reflns 7434
_refine_ls_number_restraints 0
_refine_ls_R_factor_all 0.0450
_refine_ls_R_factor_gt 0.0310
_refine_ls_shift/su_max 0.0500
_refine_ls_shift/su_mean 0.0021
_refine_ls_structure_factor_coef F
_refine_ls_weighting_details 'w = 1/[\s^2^(Fo)]'
_refine_ls_weighting_scheme sigma
_refine_ls_wR_factor_all 0.0860
_refine_ls_wR_factor_ref 0.0420
_reflns_number_gt 7434
_reflns_number_total 8759
_reflns_threshold_expression I>3.00\s(I)
_cod_data_source_file b008931l.txt
_cod_data_source_block mw004
_cod_original_sg_symbol_H-M 'P 21/n     '
_cod_original_formula_sum 'C39 H33 F12 N4 O P3 Ru '
_cod_database_code 7010429

loop_
_symmetry_equiv_pos_as_xyz
'   +x,   +y,   +z'
1/2-x,1/2+y,1/2-z
'   -x,   -y,   -z'
1/2+x,1/2-y,1/2+z

loop_
_atom_site_label
_atom_site_fract_x
_atom_site_fract_y
_atom_site_fract_z
_atom_site_U_iso_or_equiv
_atom_site_occupancy
_atom_site_refinement_flags
_atom_site_adp_type
_atom_site_calc_flag
_atom_site_calc_attached_atom
Ru(1) 0.54113(1) 0.233937(6) 0.866019(8) 0.01739(4) 1.000 . Uani d ?
P(1) 0.55671(4) 0.21474(2) 1.00094(3) 0.0192(1) 1.000 . Uani d ?
P(2) 0.14991(5) 0.41138(3) 0.94618(4) 0.0393(2) 1.000 . Uani d ?
P(3) 0.87360(5) 0.00879(3) 0.81550(3) 0.0317(1) 1.000 . Uani d ?
F(1A) 0.2733(2) 0.3850(2) 0.9786(2) 0.101(1) 0.833 S Uani d ?
F(1B) 0.204(3) 0.3362(6) 0.9565(9) 0.170(7) 0.167 S Uani d ?
F(2A) 0.2021(3) 0.4798(2) 0.9247(2) 0.090(1) 0.833 S Uani d ?
F(2B) 0.262(1) 0.430(1) 0.924(1) 0.093(5) 0.167 S Uani d ?
F(3A) 0.0273(2) 0.4420(1) 0.9145(1) 0.0677(7) 0.833 S Uani d ?
F(3B) 0.122(2) 0.4821(6) 0.9322(8) 0.109(6) 0.167 S Uani d ?
F(4A) 0.0962(3) 0.3442(1) 0.9652(1) 0.0654(7) 0.833 S Uani d ?
F(4B) 0.029(1) 0.402(1) 0.9632(6) 0.126(6) 0.167 S Uani d ?
F(5A) 0.1479(5) 0.3867(3) 0.8578(3) 0.087(2) 0.750 S Uani d ?
F(5B) 0.111(1) 0.3868(8) 0.8502(9) 0.062(3) 0.250 S Uani d ?
F(6A) 0.1488(4) 0.4381(2) 1.0349(3) 0.062(1) 0.750 S Uani d ?
F(6B) 0.192(1) 0.4215(8) 1.035(1) 0.071(4) 0.250 S Uani d ?
F(7) 0.7822(1) -0.04655(7) 0.78095(9) 0.0514(4) 1.000 . Uani d ?
F(8) 0.9666(1) 0.06358(8) 0.8493(1) 0.0688(5) 1.000 . Uani d ?
F(9) 0.9275(1) -0.03756(7) 0.88974(8) 0.0513(4) 1.000 . Uani d ?
F(10) 0.9566(1) -0.02210(9) 0.76397(9) 0.0624(5) 1.000 . Uani d ?
F(11) 0.8196(1) 0.05617(8) 0.74217(9) 0.0592(5) 1.000 . Uani d ?
F(12) 0.7892(1) 0.03866(8) 0.86611(9) 0.0570(5) 1.000 . Uani d ?
O(1) 0.3626(1) 0.22952(6) 0.86968(8) 0.0265(3) 1.000 . Uani d ?
N(1) 0.5620(1) 0.33320(7) 0.88880(9) 0.0209(4) 1.000 . Uani d ?
N(2) 0.7060(1) 0.24608(7) 0.8598(1) 0.0229(4) 1.000 . Uani d ?
N(3) 0.5205(1) 0.13615(7) 0.82474(9) 0.0217(4) 1.000 . Uani d ?
N(4) 0.5124(1) 0.24577(7) 0.73956(9) 0.0234(4) 1.000 . Uani d ?
C(1) 0.4825(2) 0.37421(9) 0.9058(1) 0.0268(5) 1.000 . Uani d ?
C(2) 0.5034(2) 0.44063(9) 0.9211(1) 0.0337(5) 1.000 . Uani d ?
C(3) 0.6099(2) 0.46586(9) 0.9208(1) 0.0369(6) 1.000 . Uani d ?
C(4) 0.6919(2) 0.42448(9) 0.9033(1) 0.0326(5) 1.000 . Uani d ?
C(5) 0.6654(2) 0.35840(9) 0.8865(1) 0.0241(4) 1.000 . Uani d ?
C(6) 0.7445(2) 0.30970(9) 0.8651(1) 0.0256(5) 1.000 . Uani d ?
C(7) 0.8479(2) 0.3261(1) 0.8490(2) 0.0421(6) 1.000 . Uani d ?
C(8) 0.9151(2) 0.2774(1) 0.8269(2) 0.0522(8) 1.000 . Uani d ?
C(9) 0.8775(2) 0.2131(1) 0.8223(2) 0.0439(7) 1.000 . Uani d ?
C(10) 0.7731(2) 0.1988(1) 0.8389(1) 0.0303(5) 1.000 . Uani d ?
C(11) 0.5075(2) 0.08225(9) 0.8682(1) 0.0278(5) 1.000 . Uani d ?
C(12) 0.4982(2) 0.0189(1) 0.8364(1) 0.0375(6) 1.000 . Uani d ?
C(13) 0.5046(2) 0.0103(1) 0.7574(1) 0.0457(7) 1.000 . Uani d ?
C(14) 0.5140(2) 0.0648(1) 0.7110(1) 0.0379(6) 1.000 . Uani d ?
C(15) 0.5194(2) 0.12752(9) 0.7452(1) 0.0263(5) 1.000 . Uani d ?
C(16) 0.5172(2) 0.18878(9) 0.6983(1) 0.0280(5) 1.000 . Uani d ?
C(17) 0.5156(2) 0.1901(1) 0.6163(1) 0.0485(7) 1.000 . Uani d ?
C(18) 0.5080(3) 0.2499(1) 0.5763(1) 0.0549(8) 1.000 . Uani d ?
C(19) 0.5015(2) 0.3074(1) 0.6179(1) 0.0423(6) 1.000 . Uani d ?
C(20) 0.5051(2) 0.30364(9) 0.6996(1) 0.0302(5) 1.000 . Uani d ?
C(21) 0.2745(2) 0.2492(1) 0.8019(1) 0.0400(6) 1.000 . Uani d ?
C(22) 0.3305(2) 0.19301(9) 0.9307(1) 0.0254(5) 1.000 . Uani d ?
C(23) 0.2228(2) 0.1662(1) 0.9216(1) 0.0372(6) 1.000 . Uani d ?
C(24) 0.1976(2) 0.1302(1) 0.9851(2) 0.0502(7) 1.000 . Uani d ?
C(25) 0.2773(2) 0.1212(1) 1.0554(2) 0.0527(8) 1.000 . Uani d ?
C(26) 0.3845(2) 0.1482(1) 1.0633(1) 0.0398(6) 1.000 . Uani d ?
C(27) 0.4142(2) 0.18355(9) 1.0007(1) 0.0250(5) 1.000 . Uani d ?
C(28) 0.6539(2) 0.15371(9) 1.0582(1) 0.0229(4) 1.000 . Uani d ?
C(29) 0.7164(2) 0.1127(1) 1.0182(1) 0.0279(5) 1.000 . Uani d ?
C(30) 0.7849(2) 0.0632(1) 1.0596(1) 0.0374(6) 1.000 . Uani d ?
C(31) 0.7921(2) 0.0545(1) 1.1412(1) 0.0399(6) 1.000 . Uani d ?
C(32) 0.7334(2) 0.0962(1) 1.1823(1) 0.0362(6) 1.000 . Uani d ?
C(33) 0.6653(2) 0.1460(1) 1.1414(1) 0.0287(5) 1.000 . Uani d ?
C(34) 0.5771(2) 0.28586(9) 1.0684(1) 0.0250(5) 1.000 . Uani d ?
C(35) 0.6821(2) 0.3174(1) 1.0828(1) 0.0329(5) 1.000 . Uani d ?
C(36) 0.7002(2) 0.3747(1) 1.1292(1) 0.0490(7) 1.000 . Uani d ?
C(37) 0.6147(3) 0.3991(1) 1.1629(1) 0.0572(8) 1.000 . Uani d ?
C(38) 0.5108(3) 0.3683(1) 1.1497(1) 0.0548(8) 1.000 . Uani d ?
C(39) 0.4908(2) 0.3118(1) 1.1020(1) 0.0392(6) 1.000 . Uani d ?
H(1) 0.4077 0.3563 0.9078 0.032 1.000 . Uiso c ?
H(2) 0.4434 0.4697 0.9320 0.041 1.000 . Uiso c ?
H(3) 0.6268 0.5126 0.9327 0.044 1.000 . Uiso c ?
H(4) 0.7677 0.4414 0.9028 0.039 1.000 . Uiso c ?
H(5) 0.8736 0.3721 0.8526 0.051 1.000 . Uiso c ?
H(6) 0.9894 0.2883 0.8160 0.063 1.000 . Uiso c ?
H(7) 0.9244 0.1777 0.8073 0.053 1.000 . Uiso c ?
H(8) 0.7468 0.1528 0.8354 0.036 1.000 . Uiso c ?
H(9) 0.5047 0.0880 0.9250 0.033 1.000 . Uiso c ?
H(10) 0.4878 -0.0191 0.8698 0.045 1.000 . Uiso c ?
H(11) 0.5017 -0.0342 0.7344 0.055 1.000 . Uiso c ?
H(12) 0.5166 0.0594 0.6541 0.045 1.000 . Uiso c ?
H(13) 0.5191 0.1488 0.5869 0.058 1.000 . Uiso c ?
H(14) 0.5077 0.2514 0.5186 0.066 1.000 . Uiso c ?
H(15) 0.4948 0.3503 0.5902 0.051 1.000 . Uiso c ?
H(16) 0.5018 0.3446 0.7296 0.036 1.000 . Uiso c ?
H(17) 0.3051 0.2808 0.7682 0.050 1.000 . Uiso c ?
H(18) 0.2117 0.2700 0.8209 0.050 1.000 . Uiso c ?
H(19) 0.2456 0.2102 0.7690 0.050 1.000 . Uiso c ?
H(20) 0.1657 0.1724 0.8714 0.044 1.000 . Uiso c ?
H(21) 0.1216 0.1110 0.9796 0.060 1.000 . Uiso c ?
H(22) 0.2587 0.0955 1.0997 0.064 1.000 . Uiso c ?
H(23) 0.4408 0.1422 1.1140 0.048 1.000 . Uiso c ?
H(24) 0.7121 0.1189 0.9605 0.034 1.000 . Uiso c ?
H(25) 0.8282 0.0345 1.0309 0.045 1.000 . Uiso c ?
H(26) 0.8391 0.0189 1.1701 0.048 1.000 . Uiso c ?
H(27) 0.7396 0.0905 1.2403 0.044 1.000 . Uiso c ?
H(28) 0.6251 0.1758 1.1709 0.034 1.000 . Uiso c ?
H(29) 0.7438 0.2994 1.0600 0.040 1.000 . Uiso c ?
H(30) 0.7736 0.3974 1.1379 0.059 1.000 . Uiso c ?
H(31) 0.6286 0.4391 1.1963 0.068 1.000 . Uiso c ?
H(32) 0.4511 0.3860 1.1745 0.066 1.000 . Uiso c ?
H(33) 0.4159 0.2905 1.0916 0.046 1.000 . Uiso c ?

loop_
_atom_site_aniso_label
_atom_site_aniso_U_11
_atom_site_aniso_U_22
_atom_site_aniso_U_33
_atom_site_aniso_U_12
_atom_site_aniso_U_13
_atom_site_aniso_U_23
Ru(1) 0.02081(8) 0.01217(7) 0.01976(8) -0.00060(5) 0.00571(5) -0.00239(5)
P(1) 0.0212(2) 0.0163(2) 0.0204(2) 0.0005(2) 0.0053(2) -0.0010(2)
P(2) 0.0388(3) 0.0408(3) 0.0401(3) -0.0033(3) 0.0124(3) 0.0084(3)
P(3) 0.0341(3) 0.0299(3) 0.0330(3) 0.0004(2) 0.0114(2) 0.0048(2)
F(1) 0.054(1) 0.129(3) 0.124(2) 0.039(2) 0.032(2) 0.039(2)
F(1) 0.35(3) 0.021(5) 0.083(9) 0.07(1) -0.08(1) -0.018(6)
F(2) 0.088(2) 0.083(2) 0.091(2) -0.048(2) 0.003(2) 0.031(2)
F(2) 0.049(7) 0.12(1) 0.13(1) -0.040(7) 0.052(8) -0.06(1)
F(3) 0.052(1) 0.068(1) 0.077(2) 0.007(1) 0.000(1) 0.003(1)
F(3) 0.24(2) 0.034(6) 0.064(8) 0.05(1) 0.05(1) 0.010(6)
F(4) 0.113(2) 0.040(1) 0.048(1) -0.025(1) 0.028(1) 0.008(1)
F(4) 0.080(9) 0.26(2) 0.035(5) -0.11(1) 0.004(6) 0.02(1)
F(5) 0.154(6) 0.077(2) 0.047(2) -0.003(3) 0.058(3) -0.004(2)
F(5) 0.066(6) 0.057(5) 0.057(5) -0.013(4) -0.004(4) 0.036(4)
F(6) 0.074(3) 0.066(2) 0.046(2) -0.006(2) 0.017(2) -0.016(2)
F(6) 0.070(9) 0.072(8) 0.060(5) -0.001(5) -0.006(6) -0.008(5)
F(7) 0.0513(9) 0.0473(8) 0.0556(8) -0.0149(7) 0.0119(7) -0.0062(7)
F(8) 0.070(1) 0.0513(9) 0.078(1) -0.0255(8) -0.0011(9) 0.0012(8)
F(9) 0.0563(9) 0.0497(8) 0.0460(8) 0.0094(7) 0.0068(7) 0.0181(7)
F(10) 0.0432(9) 0.097(1) 0.0521(8) 0.0107(8) 0.0219(7) -0.0072(8)
F(11) 0.0520(9) 0.068(1) 0.0562(9) 0.0014(7) 0.0093(7) 0.0358(8)
F(12) 0.071(1) 0.0542(9) 0.0548(8) 0.0176(8) 0.0325(8) -0.0032(7)
O(1) 0.0213(7) 0.0312(7) 0.0262(6) 0.0022(5) 0.0036(5) 0.0050(6)
N(1) 0.0289(8) 0.0137(7) 0.0205(7) 0.0001(6) 0.0063(6) -0.0027(6)
N(2) 0.0245(8) 0.0180(7) 0.0273(7) -0.0008(6) 0.0081(6) -0.0017(6)
N(3) 0.0227(8) 0.0158(7) 0.0261(8) -0.0020(6) 0.0044(6) -0.0030(6)
N(4) 0.0287(9) 0.0198(7) 0.0226(7) 0.0005(6) 0.0075(6) -0.0027(6)
C(1) 0.037(1) 0.0206(9) 0.0242(9) 0.0048(8) 0.0105(8) -0.0019(7)
C(2) 0.055(1) 0.0184(9) 0.030(1) 0.0081(9) 0.0129(9) -0.0026(8)
C(3) 0.062(1) 0.0154(8) 0.033(1) -0.0041(9) 0.009(1) -0.0055(8)
C(4) 0.045(1) 0.0199(9) 0.033(1) -0.0110(8) 0.0079(9) -0.0031(8)
C(5) 0.032(1) 0.0176(8) 0.0225(9) -0.0030(7) 0.0049(7) -0.0006(7)
C(6) 0.027(1) 0.0214(9) 0.0279(9) -0.0048(7) 0.0046(8) -0.0015(8)
C(7) 0.032(1) 0.032(1) 0.065(2) -0.0114(9) 0.017(1) -0.005(1)
C(8) 0.031(1) 0.047(1) 0.086(2) -0.009(1) 0.027(1) -0.004(1)
C(9) 0.033(1) 0.038(1) 0.066(2) 0.0028(9) 0.022(1) -0.007(1)
C(10) 0.029(1) 0.0239(9) 0.041(1) 0.0001(8) 0.0141(9) -0.0040(8)
C(11) 0.030(1) 0.0177(8) 0.033(1) -0.0029(7) 0.0024(8) -0.0012(8)
C(12) 0.047(1) 0.0168(9) 0.045(1) -0.0060(8) 0.002(1) 0.0001(9)
C(13) 0.062(2) 0.0182(9) 0.051(1) -0.000(1) 0.000(1) -0.011(1)
C(14) 0.053(1) 0.024(1) 0.036(1) 0.0030(9) 0.008(1) -0.0115(9)
C(15) 0.028(1) 0.0210(9) 0.030(1) -0.0006(7) 0.0073(8) -0.0066(8)
C(16) 0.035(1) 0.0225(9) 0.029(1) -0.0003(8) 0.0117(8) -0.0057(8)
C(17) 0.087(2) 0.033(1) 0.033(1) 0.000(1) 0.028(1) -0.009(1)
C(18) 0.101(2) 0.043(1) 0.028(1) 0.001(1) 0.030(1) -0.001(1)
C(19) 0.066(2) 0.033(1) 0.031(1) -0.001(1) 0.017(1) 0.0055(9)
C(20) 0.044(1) 0.0203(9) 0.0272(9) 0.0013(8) 0.0111(9) -0.0005(8)
C(21) 0.029(1) 0.056(1) 0.031(1) 0.005(1) -0.0022(9) 0.008(1)
C(22) 0.024(1) 0.0226(9) 0.0316(9) 0.0006(7) 0.0097(8) 0.0017(8)
C(23) 0.023(1) 0.040(1) 0.048(1) -0.0039(9) 0.0056(9) 0.001(1)
C(24) 0.031(1) 0.053(1) 0.070(2) -0.012(1) 0.017(1) 0.011(1)
C(25) 0.042(1) 0.060(2) 0.059(2) -0.010(1) 0.018(1) 0.024(1)
C(26) 0.034(1) 0.045(1) 0.040(1) -0.003(1) 0.010(1) 0.014(1)
C(27) 0.024(1) 0.0219(9) 0.0304(9) -0.0013(7) 0.0089(8) 0.0018(8)
C(28) 0.0229(9) 0.0203(8) 0.0241(9) -0.0006(7) 0.0018(7) -0.0012(7)
C(29) 0.028(1) 0.0264(9) 0.0286(9) 0.0045(7) 0.0039(8) -0.0019(8)
C(30) 0.033(1) 0.032(1) 0.046(1) 0.0110(9) 0.006(1) -0.003(1)
C(31) 0.035(1) 0.034(1) 0.045(1) 0.0084(9) -0.003(1) 0.011(1)
C(32) 0.039(1) 0.039(1) 0.027(1) -0.0009(9) -0.0013(9) 0.0079(9)
C(33) 0.031(1) 0.0275(9) 0.0261(9) -0.0001(8) 0.0027(8) -0.0029(8)
C(34) 0.039(1) 0.0192(8) 0.0176(8) 0.0044(7) 0.0071(8) 0.0004(7)
C(35) 0.042(1) 0.0250(9) 0.029(1) -0.0023(9) 0.0007(9) -0.0027(8)
C(36) 0.074(2) 0.027(1) 0.036(1) -0.008(1) -0.010(1) -0.005(1)
C(37) 0.111(3) 0.024(1) 0.032(1) 0.011(1) 0.005(1) -0.009(1)
C(38) 0.098(2) 0.033(1) 0.042(1) 0.024(1) 0.034(1) 0.000(1)
C(39) 0.055(1) 0.031(1) 0.038(1) 0.010(1) 0.023(1) -0.0006(9)

loop_
_atom_type_symbol
_atom_type_oxidation_number
_atom_type_number_in_cell
_atom_type_scat_dispersion_real
_atom_type_scat_dispersion_imag
_atom_type_scat_source
C 0 156 0.002 0.002
;International Tables for Crystallography
(1992, Vol. C, Tables 4.2.6.8 and 6.1.1.1)
;
H 0 132 0.000 0.000
;International Tables for Crystallography
(1992, Vol. C, Table 6.1.1.2)
;
N 0 16 0.004 0.003
;International Tables for Crystallography
(1992, Vol. C, Tables 4.2.6.8 and 6.1.1.1)
;
O 0 4 0.008 0.006
;International Tables for Crystallography
(1992, Vol. C, Tables 4.2.6.8 and 6.1.1.1)
;
F 0 48 0.014 0.010
;International Tables for Crystallography
(1992, Vol. C, Tables 4.2.6.8 and 6.1.1.1)
;
P 0 12 0.090 0.095
;International Tables for Crystallography
(1992, Vol. C, Tables 4.2.6.8 and 6.1.1.1)
;
Ru 0 4 -1.420 0.836
;International Tables for Crystallography
(1992, Vol. C, Tables 4.2.6.8 and 6.1.1.1)
;

loop_
_geom_angle_atom_site_label_1
_geom_angle_atom_site_label_2
_geom_angle_atom_site_label_3
_geom_angle
_geom_angle_site_symmetry_1
_geom_angle_site_symmetry_2
_geom_angle_site_symmetry_3
_geom_angle_publ_flag
P(1) Ru(1) O(1) 80.14(4) . . . yes
P(1) Ru(1) N(1) 89.85(5) . . . yes
P(1) Ru(1) N(2) 101.89(6) . . . yes
P(1) Ru(1) N(3) 98.76(5) . . . yes
P(1) Ru(1) N(4) 174.40(5) . . . yes
O(1) Ru(1) N(1) 96.68(7) . . . yes
O(1) Ru(1) N(2) 175.20(7) . . . yes
O(1) Ru(1) N(3) 85.70(6) . . . yes
O(1) Ru(1) N(4) 95.23(7) . . . yes
N(1) Ru(1) N(2) 79.04(7) . . . yes
N(1) Ru(1) N(3) 171.35(7) . . . yes
N(1) Ru(1) N(4) 93.84(7) . . . yes
N(2) Ru(1) N(3) 98.21(7) . . . yes
N(2) Ru(1) N(4) 82.97(8) . . . yes
N(3) Ru(1) N(4) 77.63(7) . . . yes
Ru(1) P(1) C(27) 100.68(7) . . . yes
Ru(1) P(1) C(28) 123.26(7) . . . yes
Ru(1) P(1) C(34) 117.75(7) . . . yes
C(27) P(1) C(28) 105.1(1) . . . yes
C(27) P(1) C(34) 105.7(1) . . . yes
C(28) P(1) C(34) 102.5(1) . . . yes
F(1A) P(2) F(2A) 89.0(2) . . . yes
F(1A) P(2) F(3A) 176.9(2) . . . yes
F(1A) P(2) F(4A) 92.1(2) . . . yes
F(1A) P(2) F(5A) 92.4(3) . . . yes
F(1A) P(2) F(6A) 89.3(2) . . . yes
F(1A) P(2) F(1B) 47(1) . . . yes
F(1A) P(2) F(2B) 49(1) . . . yes
F(1A) P(2) F(3B) 123(1) . . . yes
F(1A) P(2) F(4B) 138.4(9) . . . yes
F(1A) P(2) F(5B) 106.6(7) . . . yes
F(1A) P(2) F(6B) 66.7(5) . . . yes
F(2A) P(2) F(3A) 88.3(2) . . . yes
F(2A) P(2) F(4A) 178.5(2) . . . yes
F(2A) P(2) F(5A) 88.9(3) . . . yes
F(2A) P(2) F(6A) 90.5(3) . . . yes
F(2A) P(2) F(1B) 131(1) . . . yes
F(2A) P(2) F(2B) 46.9(9) . . . yes
F(2A) P(2) F(3B) 38(1) . . . yes
F(2A) P(2) F(4B) 126(1) . . . yes
F(2A) P(2) F(5B) 94.4(6) . . . yes
F(2A) P(2) F(6B) 92.7(8) . . . yes
F(3A) P(2) F(4A) 90.6(2) . . . yes
F(3A) P(2) F(5A) 89.0(3) . . . yes
F(3A) P(2) F(6A) 89.3(2) . . . yes
F(3A) P(2) F(1B) 136(1) . . . yes
F(3A) P(2) F(2B) 129(1) . . . yes
F(3A) P(2) F(3B) 54(1) . . . yes
F(3A) P(2) F(4B) 43.3(9) . . . yes
F(3A) P(2) F(5B) 75.0(7) . . . yes
F(3A) P(2) F(6B) 112.0(5) . . . yes
F(4A) P(2) F(5A) 90.1(3) . . . yes
F(4A) P(2) F(6A) 90.6(3) . . . yes
F(4A) P(2) F(1B) 50(1) . . . yes
F(4A) P(2) F(2B) 134(1) . . . yes
F(4A) P(2) F(3B) 142(1) . . . yes
F(4A) P(2) F(4B) 54(1) . . . yes
F(4A) P(2) F(5B) 84.3(6) . . . yes
F(4A) P(2) F(6B) 88.6(8) . . . yes
F(5A) P(2) F(6A) 178.2(3) . . . yes
F(5A) P(2) F(1B) 74.3(7) . . . yes
F(5A) P(2) F(2B) 70.9(7) . . . yes
F(5A) P(2) F(3B) 101.5(7) . . . yes
F(5A) P(2) F(4B) 108.4(6) . . . yes
F(5A) P(2) F(5B) 15.2(9) . . . yes
F(5A) P(2) F(6B) 159.0(5) . . . yes
F(6A) P(2) F(1B) 107.4(7) . . . yes
F(6A) P(2) F(2B) 109.8(6) . . . yes
F(6A) P(2) F(3B) 76.9(6) . . . yes
F(6A) P(2) F(4B) 70.7(6) . . . yes
F(6A) P(2) F(5B) 163.4(7) . . . yes
F(6A) P(2) F(6B) 22.8(5) . . . yes
F(1B) P(2) F(2B) 84(2) . . . yes
F(1B) P(2) F(3B) 168(2) . . . yes
F(1B) P(2) F(4B) 103(2) . . . yes
F(1B) P(2) F(5B) 81.3(8) . . . yes
F(1B) P(2) F(6B) 88.9(8) . . . yes
F(2B) P(2) F(3B) 84(1) . . . yes
F(2B) P(2) F(4B) 172(2) . . . yes
F(2B) P(2) F(5B) 84.9(9) . . . yes
F(2B) P(2) F(6B) 95(1) . . . yes
F(3B) P(2) F(4B) 88(2) . . . yes
F(3B) P(2) F(5B) 97(1) . . . yes
F(3B) P(2) F(6B) 92(1) . . . yes
F(4B) P(2) F(5B) 93.8(9) . . . yes
F(4B) P(2) F(6B) 87.5(8) . . . yes
F(5B) P(2) F(6B) 170.1(9) . . . yes
F(7) P(3) F(8) 179.0(1) . . . yes
F(7) P(3) F(9) 90.5(1) . . . yes
F(7) P(3) F(10) 89.4(1) . . . yes
F(7) P(3) F(11) 90.2(1) . . . yes
F(7) P(3) F(12) 89.6(1) . . . yes
F(8) P(3) F(9) 89.5(1) . . . yes
F(8) P(3) F(10) 89.6(1) . . . yes
F(8) P(3) F(11) 89.9(1) . . . yes
F(8) P(3) F(12) 91.4(1) . . . yes
F(9) P(3) F(10) 90.4(1) . . . yes
F(9) P(3) F(11) 179.0(1) . . . yes
F(9) P(3) F(12) 89.7(1) . . . yes
F(10) P(3) F(11) 90.3(1) . . . yes
F(10) P(3) F(12) 179.0(1) . . . yes
F(11) P(3) F(12) 89.6(1) . . . yes
P(2) F(1A) F(1B) 70(1) . . . yes
P(2) F(1A) F(2B) 64.2(6) . . . yes
P(2) F(1A) F(6B) 54.8(6) . . . yes
F(1B) F(1A) F(2B) 112(1) . . . yes
F(1B) F(1A) F(6B) 95(2) . . . yes
F(2B) F(1A) F(6B) 97(1) . . . yes
P(2) F(2A) F(2B) 63.8(7) . . . yes
P(2) F(2A) F(3B) 64.8(9) . . . yes
F(2B) F(2A) F(3B) 128(1) . . . yes
P(2) F(3A) F(3B) 59.2(7) . . . yes
P(2) F(3A) F(4B) 67(1) . . . yes
F(3B) F(3A) F(4B) 111.9(9) . . . yes
P(2) F(4A) F(1B) 68.3(7) . . . yes
P(2) F(4A) F(4B) 62.8(5) . . . yes
F(1B) F(4A) F(4B) 131.0(9) . . . yes
P(2) F(5A) F(5B) 94(3) . . . yes
P(2) F(6A) F(6B) 69(2) . . . yes
Ru(1) O(1) C(21) 121.9(1) . . . yes
Ru(1) O(1) C(22) 118.8(1) . . . yes
C(21) O(1) C(22) 117.6(2) . . . yes
Ru(1) N(1) C(1) 125.4(2) . . . yes
Ru(1) N(1) C(5) 116.0(1) . . . yes
C(1) N(1) C(5) 118.5(2) . . . yes
Ru(1) N(2) C(6) 115.7(1) . . . yes
Ru(1) N(2) C(10) 125.3(2) . . . yes
C(6) N(2) C(10) 118.1(2) . . . yes
Ru(1) N(3) C(11) 127.0(1) . . . yes
Ru(1) N(3) C(15) 115.3(1) . . . yes
C(11) N(3) C(15) 117.7(2) . . . yes
Ru(1) N(4) C(16) 114.4(2) . . . yes
Ru(1) N(4) C(20) 126.1(2) . . . yes
C(16) N(4) C(20) 118.9(2) . . . yes
N(1) C(1) C(2) 122.0(2) . . . yes
N(1) C(1) H(1) 119.0 . . . no
C(2) C(1) H(1) 119.0 . . . no
C(1) C(2) C(3) 119.3(2) . . . yes
C(1) C(2) H(2) 120.4 . . . no
C(3) C(2) H(2) 120.3 . . . no
C(2) C(3) C(4) 119.2(2) . . . yes
C(2) C(3) H(3) 120.4 . . . no
C(4) C(3) H(3) 120.4 . . . no
C(3) C(4) C(5) 119.1(2) . . . yes
C(3) C(4) H(4) 120.5 . . . no
C(5) C(4) H(4) 120.5 . . . no
N(1) C(5) C(4) 121.8(2) . . . yes
N(1) C(5) C(6) 113.9(2) . . . yes
C(4) C(5) C(6) 124.2(2) . . . yes
N(2) C(6) C(5) 114.7(2) . . . yes
N(2) C(6) C(7) 121.6(2) . . . yes
C(5) C(6) C(7) 123.7(2) . . . yes
C(6) C(7) C(8) 119.8(2) . . . yes
C(6) C(7) H(5) 120.1 . . . no
C(8) C(7) H(5) 120.1 . . . no
C(7) C(8) C(9) 119.0(2) . . . yes
C(7) C(8) H(6) 120.5 . . . no
C(9) C(8) H(6) 120.5 . . . no
C(8) C(9) C(10) 119.4(2) . . . yes
C(8) C(9) H(7) 120.2 . . . no
C(10) C(9) H(7) 120.3 . . . no
N(2) C(10) C(9) 122.0(2) . . . yes
N(2) C(10) H(8) 119.0 . . . no
C(9) C(10) H(8) 119.0 . . . no
N(3) C(11) C(12) 123.1(2) . . . yes
N(3) C(11) H(9) 118.5 . . . no
C(12) C(11) H(9) 118.5 . . . no
C(11) C(12) C(13) 118.8(2) . . . yes
C(11) C(12) H(10) 120.6 . . . no
C(13) C(12) H(10) 120.6 . . . no
C(12) C(13) C(14) 119.2(2) . . . yes
C(12) C(13) H(11) 120.4 . . . no
C(14) C(13) H(11) 120.5 . . . no
C(13) C(14) C(15) 119.7(2) . . . yes
C(13) C(14) H(12) 120.2 . . . no
C(15) C(14) H(12) 120.2 . . . no
N(3) C(15) C(14) 121.4(2) . . . yes
N(3) C(15) C(16) 115.1(2) . . . yes
C(14) C(15) C(16) 123.3(2) . . . yes
N(4) C(16) C(15) 115.8(2) . . . yes
N(4) C(16) C(17) 120.6(2) . . . yes
C(15) C(16) C(17) 123.6(2) . . . yes
C(16) C(17) C(18) 119.6(2) . . . yes
C(16) C(17) H(13) 120.2 . . . no
C(18) C(17) H(13) 120.2 . . . no
C(17) C(18) C(19) 119.7(2) . . . yes
C(17) C(18) H(14) 120.2 . . . no
C(19) C(18) H(14) 120.2 . . . no
C(18) C(19) C(20) 118.6(2) . . . yes
C(18) C(19) H(15) 120.7 . . . no
C(20) C(19) H(15) 120.7 . . . no
N(4) C(20) C(19) 122.6(2) . . . yes
N(4) C(20) H(16) 118.7 . . . no
C(19) C(20) H(16) 118.7 . . . no
O(1) C(21) H(17) 109.5 . . . no
O(1) C(21) H(18) 109.5 . . . no
O(1) C(21) H(19) 109.5 . . . no
H(17) C(21) H(18) 109.5 . . . no
H(17) C(21) H(19) 109.5 . . . no
H(18) C(21) H(19) 109.4 . . . no
O(1) C(22) C(23) 122.0(2) . . . yes
O(1) C(22) C(27) 116.1(2) . . . yes
C(23) C(22) C(27) 121.9(2) . . . yes
C(22) C(23) C(24) 118.6(3) . . . yes
C(22) C(23) H(20) 120.7 . . . no
C(24) C(23) H(20) 120.8 . . . no
C(23) C(24) C(25) 121.0(3) . . . yes
C(23) C(24) H(21) 119.5 . . . no
C(25) C(24) H(21) 119.5 . . . no
C(24) C(25) C(26) 119.6(3) . . . yes
C(24) C(25) H(22) 120.2 . . . no
C(26) C(25) H(22) 120.2 . . . no
C(25) C(26) C(27) 121.4(3) . . . yes
C(25) C(26) H(23) 119.3 . . . no
C(27) C(26) H(23) 119.4 . . . no
P(1) C(27) C(22) 117.3(2) . . . yes
P(1) C(27) C(26) 125.0(2) . . . yes
C(22) C(27) C(26) 117.6(2) . . . yes
P(1) C(28) C(29) 119.7(2) . . . yes
P(1) C(28) C(33) 121.5(2) . . . yes
C(29) C(28) C(33) 118.7(2) . . . yes
C(28) C(29) C(30) 120.6(2) . . . yes
C(28) C(29) H(24) 119.7 . . . no
C(30) C(29) H(24) 119.7 . . . no
C(29) C(30) C(31) 120.1(2) . . . yes
C(29) C(30) H(25) 120.0 . . . no
C(31) C(30) H(25) 120.0 . . . no
C(30) C(31) C(32) 120.1(2) . . . yes
C(30) C(31) H(26) 120.0 . . . no
C(32) C(31) H(26) 120.0 . . . no
C(31) C(32) C(33) 120.2(2) . . . yes
C(31) C(32) H(27) 119.9 . . . no
C(33) C(32) H(27) 119.9 . . . no
C(28) C(33) C(32) 120.3(2) . . . yes
C(28) C(33) H(28) 119.9 . . . no
C(32) C(33) H(28) 119.9 . . . no
P(1) C(34) C(35) 117.7(2) . . . yes
P(1) C(34) C(39) 123.0(2) . . . yes
C(35) C(34) C(39) 119.2(2) . . . yes
C(34) C(35) C(36) 120.3(3) . . . yes
C(34) C(35) H(29) 119.8 . . . no
C(36) C(35) H(29) 119.9 . . . no
C(35) C(36) C(37) 119.8(3) . . . yes
C(35) C(36) H(30) 120.0 . . . no
C(37) C(36) H(30) 120.2 . . . no
C(36) C(37) C(38) 120.6(3) . . . yes
C(36) C(37) H(31) 119.7 . . . no
C(38) C(37) H(31) 119.7 . . . no
C(37) C(38) C(39) 120.3(3) . . . yes
C(37) C(38) H(32) 119.8 . . . no
C(39) C(38) H(32) 119.9 . . . no
C(34) C(39) C(38) 119.8(3) . . . yes
C(34) C(39) H(33) 120.1 . . . no
C(38) C(39) H(33) 120.1 . . . no
P(2) F(1B) F(1A) 62.7(5) . . . yes
P(2) F(1B) F(4A) 61.8(9) . . . yes
F(1A) F(1B) F(4A) 116(1) . . . yes
P(2) F(2B) F(1A) 67.0(8) . . . yes
P(2) F(2B) F(2A) 69.3(7) . . . yes
F(1A) F(2B) F(2A) 123(1) . . . yes
P(2) F(3B) F(2A) 78(1) . . . yes
P(2) F(3B) F(3A) 67.0(9) . . . yes
F(2A) F(3B) F(3A) 136(1) . . . yes
P(2) F(4B) F(3A) 69.5(6) . . . yes
P(2) F(4B) F(4A) 64(1) . . . yes
F(3A) F(4B) F(4A) 121(2) . . . yes
P(2) F(5B) F(5A) 70(3) . . . yes
P(2) F(6B) F(1A) 58.5(6) . . . yes
P(2) F(6B) F(6A) 88(2) . . . yes
F(1A) F(6B) F(6A) 146(3) . . . yes

loop_
_geom_bond_atom_site_label_1
_geom_bond_atom_site_label_2
_geom_bond_distance
_geom_bond_site_symmetry_1
_geom_bond_site_symmetry_2
_geom_bond_publ_flag
Ru(1) P(1) 2.2908(6) . . yes
Ru(1) O(1) 2.171(2) . . yes
Ru(1) N(1) 2.050(2) . . yes
Ru(1) N(2) 2.030(2) . . yes
Ru(1) N(3) 2.095(2) . . yes
Ru(1) N(4) 2.112(2) . . yes
P(1) C(27) 1.831(2) . . yes
P(1) C(28) 1.829(2) . . yes
P(1) C(34) 1.822(2) . . yes
P(2) F(1A) 1.564(3) . . yes
P(2) F(2A) 1.595(3) . . yes
P(2) F(3A) 1.584(2) . . yes
P(2) F(4A) 1.570(2) . . yes
P(2) F(5A) 1.577(5) . . yes
P(2) F(6A) 1.604(5) . . yes
P(2) F(1B) 1.66(1) . . yes
P(2) F(2B) 1.53(1) . . yes
P(2) F(3B) 1.48(1) . . yes
P(2) F(4B) 1.56(1) . . yes
P(2) F(5B) 1.67(2) . . yes
P(2) F(6B) 1.50(2) . . yes
P(3) F(7) 1.591(2) . . yes
P(3) F(8) 1.593(2) . . yes
P(3) F(9) 1.592(2) . . yes
P(3) F(10) 1.595(2) . . yes
P(3) F(11) 1.594(2) . . yes
P(3) F(12) 1.589(2) . . yes
F(1A) F(1B) 1.29(3) . . yes
F(1A) F(2B) 1.28(3) . . yes
F(1A) F(6B) 1.68(1) . . yes
F(2A) F(2B) 1.25(2) . . yes
F(2A) F(3B) 1.00(3) . . yes
F(3A) F(3B) 1.39(3) . . yes
F(3A) F(4B) 1.16(2) . . yes
F(4A) F(1B) 1.36(4) . . yes
F(4A) F(4B) 1.41(3) . . yes
F(5A) F(5B) 0.44(2) . . yes
F(6A) F(6B) 0.62(1) . . yes
O(1) C(21) 1.441(3) . . yes
O(1) C(22) 1.395(3) . . yes
N(1) C(1) 1.348(3) . . yes
N(1) C(5) 1.356(3) . . yes
N(2) C(6) 1.365(3) . . yes
N(2) C(10) 1.350(3) . . yes
N(3) C(11) 1.344(3) . . yes
N(3) C(15) 1.360(3) . . yes
N(4) C(16) 1.356(3) . . yes
N(4) C(20) 1.347(3) . . yes
C(1) C(2) 1.380(3) . . yes
C(1) H(1) 0.98 . . no
C(2) C(3) 1.385(4) . . yes
C(2) H(2) 0.98 . . no
C(3) C(4) 1.376(4) . . yes
C(3) H(3) 0.98 . . no
C(4) C(5) 1.389(3) . . yes
C(4) H(4) 0.98 . . no
C(5) C(6) 1.471(3) . . yes
C(6) C(7) 1.374(3) . . yes
C(7) C(8) 1.378(4) . . yes
C(7) H(5) 0.98 . . no
C(8) C(9) 1.375(4) . . yes
C(8) H(6) 0.98 . . no
C(9) C(10) 1.380(4) . . yes
C(9) H(7) 0.98 . . no
C(10) H(8) 0.98 . . no
C(11) C(12) 1.385(3) . . yes
C(11) H(9) 0.98 . . no
C(12) C(13) 1.372(4) . . yes
C(12) H(10) 0.98 . . no
C(13) C(14) 1.375(4) . . yes
C(13) H(11) 0.98 . . no
C(14) C(15) 1.391(3) . . yes
C(14) H(12) 0.98 . . no
C(15) C(16) 1.470(3) . . yes
C(16) C(17) 1.390(3) . . yes
C(17) C(18) 1.382(4) . . yes
C(17) H(13) 0.98 . . no
C(18) C(19) 1.372(4) . . yes
C(18) H(14) 0.98 . . no
C(19) C(20) 1.381(3) . . yes
C(19) H(15) 0.98 . . no
C(20) H(16) 0.98 . . no
C(21) H(17) 0.98 . . no
C(21) H(18) 0.98 . . no
C(21) H(19) 0.98 . . no
C(22) C(23) 1.385(3) . . yes
C(22) C(27) 1.394(3) . . yes
C(23) C(24) 1.388(4) . . yes
C(23) H(20) 0.98 . . no
C(24) C(25) 1.373(4) . . yes
C(24) H(21) 0.98 . . no
C(25) C(26) 1.383(4) . . yes
C(25) H(22) 0.98 . . no
C(26) C(27) 1.393(3) . . yes
C(26) H(23) 0.98 . . no
C(28) C(29) 1.393(3) . . yes
C(28) C(33) 1.399(3) . . yes
C(29) C(30) 1.387(3) . . yes
C(29) H(24) 0.98 . . no
C(30) C(31) 1.379(4) . . yes
C(30) H(25) 0.98 . . no
C(31) C(32) 1.384(4) . . yes
C(31) H(26) 0.98 . . no
C(32) C(33) 1.386(4) . . yes
C(32) H(27) 0.98 . . no
C(33) H(28) 0.98 . . no
C(34) C(35) 1.392(4) . . yes
C(34) C(39) 1.396(3) . . yes
C(35) C(36) 1.391(4) . . yes
C(35) H(29) 0.98 . . no
C(36) C(37) 1.375(5) . . yes
C(36) H(30) 0.98 . . no
C(37) C(38) 1.373(5) . . yes
C(37) H(31) 0.98 . . no
C(38) C(39) 1.390(4) . . yes
C(38) H(32) 0.98 . . no
C(39) H(33) 0.98 . . no
